data_4033490
loop_
_publ_author_name
'Witalewska, Marzena'
'Wrona-Piotrowicz, Anna'
'Makal, Anna'
'Zakrzewski, Janusz'

_publ_section_title
;
 Polycyclic Aromatic N-Ethoxycarbonyl Thioamide S-Oxides and Their Triflic
 Acid Promoted Cyclization to Fluorescent Thiophene Imine-Fused Arenes.
;
_journal_issue 4
_journal_name_full 'The Journal of organic chemistry'
_journal_page_first 1933
_journal_page_last 1939
_journal_paper_doi 10.1021/acs.joc.7b02867
_journal_volume 83
_journal_year 2018
_chemical_formula_moiety 'C14 H13.98 N0.5 O S0.5, 0.53(H), 1.54(C9.1 H9.42 N0.32 O0.65 S0.32)'
_chemical_formula_sum 'C28 H29 N O2 S'
_chemical_formula_weight 443.58
_space_group_crystal_system orthorhombic
_space_group_IT_number 55
_space_group_name_Hall '-P 2 2ab'
_space_group_name_H-M_alt 'P b a m'
_symmetry_space_group_name_Hall '-P 2 2ab'
_symmetry_space_group_name_H-M 'P b a m'
_atom_sites_solution_hydrogens mixed
_atom_sites_solution_primary iterative
_audit_creation_date 2016-07-20
_audit_creation_method
;
Olex2 1.2
(compiled 2016.02.16 svn.r3265 for OlexSys, GUI svn.r5155)
;
_cell_angle_alpha 90
_cell_angle_beta 90
_cell_angle_gamma 90
_cell_formula_units_Z 8
_cell_length_a 29.4324(13)
_cell_length_b 26.5753(12)
_cell_length_c 6.9714(4)
_cell_measurement_reflns_used 6103
_cell_measurement_temperature 293.59(10)
_cell_measurement_theta_max 70.6010
_cell_measurement_theta_min 3.0040
_cell_volume 5452.9(5)
_computing_cell_refinement
;
CrysAlisPro, Agilent Technologies,
Version 1.171.37.33 (release 27-03-2014 CrysAlis171 .NET)
(compiled Mar 27 2014,17:12:48)
;
_computing_data_collection
;
CrysAlisPro, Agilent Technologies,
Version 1.171.37.33 (release 27-03-2014 CrysAlis171 .NET)
(compiled Mar 27 2014,17:12:48)
;
_computing_data_reduction
;
CrysAlisPro, Agilent Technologies,
Version 1.171.37.33 (release 27-03-2014 CrysAlis171 .NET)
(compiled Mar 27 2014,17:12:48)
;
_computing_molecular_graphics 'Olex2 (Dolomanov et al., 2009)'
_computing_publication_material 'Olex2 (Dolomanov et al., 2009)'
_computing_structure_refinement 'ShelXL (Sheldrick, 2015)'
_computing_structure_solution
;
Superflip (Palatinus & Chapuis, 2007;Palatinus & van der Lee, 2008;
Palatinus et al., 2012)
;
_diffrn_ambient_environment air
_diffrn_ambient_temperature 293.59(10)
_diffrn_detector 'CCD plate'
_diffrn_detector_area_resol_mean 5.2195
_diffrn_detector_type Atlas
_diffrn_measured_fraction_theta_full 1.004
_diffrn_measured_fraction_theta_max 1.000
_diffrn_measurement_details
;
#__ type_ start__ end____ width___ exp.time_
  1 omega  -92.00   42.00   1.0000   10.0000
omega____ theta____ kappa____ phi______ frames
    -        0.0000  -57.0000    0.0000 134

#__ type_ start__ end____ width___ exp.time_
  2 omega  -92.00   42.00   1.0000   10.0000
omega____ theta____ kappa____ phi______ frames
    -        0.0000  -57.0000    0.0000 134

#__ type_ start__ end____ width___ exp.time_
  3 omega  -99.00  -34.00   1.0000   10.0000
omega____ theta____ kappa____ phi______ frames
    -        0.0000  178.0000  120.0000 65

#__ type_ start__ end____ width___ exp.time_
  4 omega  -48.00   37.00   1.0000   30.0000
omega____ theta____ kappa____ phi______ frames
    -      -55.2002   30.0000 -150.0000 85

#__ type_ start__ end____ width___ exp.time_
  5 omega -146.00  -73.00   1.0000   30.0000
omega____ theta____ kappa____ phi______ frames
    -      -55.2002 -125.0000 -120.0000 73

#__ type_ start__ end____ width___ exp.time_
  6 omega -151.00  -80.00   1.0000   30.0000
omega____ theta____ kappa____ phi______ frames
    -      -55.2002  -94.0000 -180.0000 71

#__ type_ start__ end____ width___ exp.time_
  7 omega -135.00  -84.00   1.0000   30.0000
omega____ theta____ kappa____ phi______ frames
    -      -55.2002  -94.0000  -90.0000 51

#__ type_ start__ end____ width___ exp.time_
  8 omega  -93.00  -33.00   1.0000   30.0000
omega____ theta____ kappa____ phi______ frames
    -      -55.2002  125.0000  -90.0000 60

#__ type_ start__ end____ width___ exp.time_
  9 omega   13.00   38.00   1.0000   30.0000
omega____ theta____ kappa____ phi______ frames
    -       55.2002   83.0000 -166.7883 25

#__ type_ start__ end____ width___ exp.time_
 10 omega   11.00   36.00   1.0000   30.0000
omega____ theta____ kappa____ phi______ frames
    -       55.2002   84.0000  158.6848 25

#__ type_ start__ end____ width___ exp.time_
 11 omega  115.00  143.00   1.0000   30.0000
omega____ theta____ kappa____ phi______ frames
    -       55.2002  125.0000 -150.0000 28

#__ type_ start__ end____ width___ exp.time_
 12 omega  103.00  137.00   1.0000   30.0000
omega____ theta____ kappa____ phi______ frames
    -       55.2002   99.0000   66.0000 34

#__ type_ start__ end____ width___ exp.time_
 13 omega   10.00   35.00   1.0000   30.0000
omega____ theta____ kappa____ phi______ frames
    -       55.2002   85.0000   91.8852 25

#__ type_ start__ end____ width___ exp.time_
 14 omega   13.00  153.00   1.0000   30.0000
omega____ theta____ kappa____ phi______ frames
    -       55.2002   77.0000 -120.0000 140

#__ type_ start__ end____ width___ exp.time_
 15 omega   22.00   91.00   1.0000   40.0000
omega____ theta____ kappa____ phi______ frames
    -      110.4004  -37.0000  120.0000 69

#__ type_ start__ end____ width___ exp.time_
 16 omega   44.00  150.00   1.0000   40.0000
omega____ theta____ kappa____ phi______ frames
    -      110.4004  -77.0000 -120.0000 106

#__ type_ start__ end____ width___ exp.time_
 17 omega   60.00  107.00   1.0000   40.0000
omega____ theta____ kappa____ phi______ frames
    -      110.4004  178.0000  120.0000 47

#__ type_ start__ end____ width___ exp.time_
 18 omega   63.00   95.00   1.0000   40.0000
omega____ theta____ kappa____ phi______ frames
    -      110.4004   37.0000  -30.0000 32

#__ type_ start__ end____ width___ exp.time_
 19 omega  100.00  177.00   1.0000   40.0000
omega____ theta____ kappa____ phi______ frames
    -      110.4004   50.0000  -90.0000 77

#__ type_ start__ end____ width___ exp.time_
 20 omega   25.00  116.00   1.0000   40.0000
omega____ theta____ kappa____ phi______ frames
    -      110.4004 -111.0000  120.0000 91

#__ type_ start__ end____ width___ exp.time_
 21 omega  123.00  149.00   1.0000   40.0000
omega____ theta____ kappa____ phi______ frames
    -      110.4004  178.0000    0.0000 26

#__ type_ start__ end____ width___ exp.time_
 22 omega   66.00  153.00   1.0000   40.0000
omega____ theta____ kappa____ phi______ frames
    -      110.4004   37.0000    0.0000 87

#__ type_ start__ end____ width___ exp.time_
 23 omega   21.00  154.00   1.0000   40.0000
omega____ theta____ kappa____ phi______ frames
    -      110.4004  -77.0000  120.0000 133

#__ type_ start__ end____ width___ exp.time_
 24 omega   93.00  158.00   1.0000   40.0000
omega____ theta____ kappa____ phi______ frames
    -      110.4004   37.0000 -120.0000 65

#__ type_ start__ end____ width___ exp.time_
 25 omega   68.00  108.00   1.0000   40.0000
omega____ theta____ kappa____ phi______ frames
    -      110.4004 -111.0000  -60.0000 40

#__ type_ start__ end____ width___ exp.time_
 26 omega  105.00  154.00   1.0000   40.0000
omega____ theta____ kappa____ phi______ frames
    -      110.4004   37.0000  -30.0000 49

#__ type_ start__ end____ width___ exp.time_
 27 omega   60.00  151.00   1.0000   40.0000
omega____ theta____ kappa____ phi______ frames
    -      110.4004  178.0000  150.0000 91
;
_diffrn_measurement_device 'four-circle diffractometer'
_diffrn_measurement_device_type 'SuperNova, Dual, Cu at zero, Atlas'
_diffrn_measurement_method '\w scans'
_diffrn_orient_matrix_UB_11 0.0482099000
_diffrn_orient_matrix_UB_12 0.0180232000
_diffrn_orient_matrix_UB_13 -0.0520460000
_diffrn_orient_matrix_UB_21 0.0111228000
_diffrn_orient_matrix_UB_22 -0.0525290000
_diffrn_orient_matrix_UB_23 -0.0806505000
_diffrn_orient_matrix_UB_31 -0.0170826000
_diffrn_orient_matrix_UB_32 0.0166237000
_diffrn_orient_matrix_UB_33 -0.1990488000
_diffrn_radiation_monochromator mirror
_diffrn_radiation_probe x-ray
_diffrn_radiation_type CuK\a
_diffrn_radiation_wavelength 1.54184
_diffrn_reflns_av_R_equivalents 0.0703
_diffrn_reflns_av_unetI/netI 0.0451
_diffrn_reflns_Laue_measured_fraction_full 1.004
_diffrn_reflns_Laue_measured_fraction_max 1.000
_diffrn_reflns_limit_h_max 35
_diffrn_reflns_limit_h_min -35
_diffrn_reflns_limit_k_max 29
_diffrn_reflns_limit_k_min -32
_diffrn_reflns_limit_l_max 6
_diffrn_reflns_limit_l_min -8
_diffrn_reflns_number 35549
_diffrn_reflns_point_group_measured_fraction_full 1.004
_diffrn_reflns_point_group_measured_fraction_max 1.000
_diffrn_reflns_theta_full 67.684
_diffrn_reflns_theta_max 71.510
_diffrn_reflns_theta_min 2.240
_diffrn_source 'sealed X-ray tube'
_diffrn_source_type 'SuperNova (Cu) X-ray Source'
_exptl_absorpt_coefficient_mu 1.216
_exptl_absorpt_correction_T_max 0.936
_exptl_absorpt_correction_T_min 0.798
_exptl_absorpt_correction_type gaussian
_exptl_absorpt_process_details
;
CrysAlisPro, Agilent Technologies,
Version 1.171.37.33 (release 27-03-2014 CrysAlis171 .NET)
(compiled Mar 27 2014,17:12:48)
Numerical absorption correction based on gaussian integration over
            a multifaceted crystal model
Empirical absorption correction using spherical harmonics,
 implemented in SCALE3 ABSPACK scaling algorithm.
;
_exptl_crystal_colour 'clear orange'
_exptl_crystal_colour_lustre clear
_exptl_crystal_colour_primary orange
_exptl_crystal_density_diffrn 1.081
_exptl_crystal_description
;
;
_exptl_crystal_F_000 1888
_exptl_crystal_size_max 0.327
_exptl_crystal_size_mid 0.0679
_exptl_crystal_size_min 0.0607
_refine_diff_density_max 0.805
_refine_diff_density_min -0.315
_refine_diff_density_rms 0.090
_refine_ls_extinction_method none
_refine_ls_goodness_of_fit_ref 1.059
_refine_ls_hydrogen_treatment mixed
_refine_ls_matrix_type full
_refine_ls_number_parameters 610
_refine_ls_number_reflns 5734
_refine_ls_number_restraints 648
_refine_ls_restrained_S_all 1.012
_refine_ls_R_factor_all 0.1208
_refine_ls_R_factor_gt 0.0905
_refine_ls_shift/su_max 0.001
_refine_ls_shift/su_mean 0.000
_refine_ls_structure_factor_coef Fsqd
_refine_ls_weighting_details
;
 w=1/[\s^2^(Fo^2^)+(0.1488P)^2^+1.9112P]
 where P=(Fo^2^+2Fc^2^)/3
;
_refine_ls_weighting_scheme calc
_refine_ls_wR_factor_gt 0.2444
_refine_ls_wR_factor_ref 0.2668
_reflns_Friedel_coverage 0.000
_reflns_number_gt 3784
_reflns_number_total 5734
_reflns_threshold_expression 'I > 2\s(I)'
_cod_data_source_file jo7b02867_si_009.cif
_cod_data_source_block exp_637
_cod_depositor_comments 'Adding full bibliography for 4033490--4033495.cif.'
_cod_database_code 4033490
_shelxl_version_number 2013-2
_chemical_oxdiff_formula 'C28 H20 N O2 S'
_shelx_space_group_comment
;
The symmetry employed for this shelxl refinement is uniquely defined
by the following loop, which should always be used as a source of
symmetry information in preference to the above space-group names.
They are only intended as comments.
;
_reflns_odcompleteness_completeness 99.69
_reflns_odcompleteness_iscentric 1
_reflns_odcompleteness_theta 66.97
_olex2_refinement_description
;
1. Twinned data refinement
 Scales: 0.9996(3) 0.0004(3)
2. Fixed Uiso
 At 1.2 times of:
  All C(H) groups, {H49A,H49B} of C49, {H49C,H49D} of C49A, {H19A,H19B} of C19
 At 1.5 times of:
  All C(H,H,H) groups, {H23A,H23B} of C23, All S(H,H,H,H,H,H) groups
3. Restrained distances
 C56A-H56C = C56A-H56D
 0.96 with sigma of 0.02
 C56-H56B = C56-H56A
 0.96 with sigma of 0.002
 C50-H50A = C50-H50B
 0.96 with sigma of 0.02
 C53-H53A = C53-H53B
 0.96 with sigma of 0.02
 C50A-H50D = C50A-H50C
 0.96 with sigma of 0.02
 C53A-H53D = C53A-H53C
 0.96 with sigma of 0.02
 C23-H23B
 0.96 with sigma of 0.02
 C23-H23A
 0.96 with sigma of 0.02
 H56D-H56C
 1.57 with sigma of 0.04
 H56A-H56B
 1.57 with sigma of 0.04
 H56A-H56A_$1
 1.57 with sigma of 0.04
 H50A-H50B
 1.57 with sigma of 0.04
 H53A-H53B
 1.57 with sigma of 0.04
 H50D-H50C
 1.57 with sigma of 0.04
 H53C-H53D
 1.57 with sigma of 0.04
 H50D-C49A
 2.1 with sigma of 0.04
 H50C-C49A
 2.1 with sigma of 0.04
 H56A-H56B
 1.57 with sigma of 0.01
 C23A-C22A
 2.5 with sigma of 0.004
 C22A-C22A_$2
 2.5 with sigma of 0.004
 H23A-H23B
 1.57 with sigma of 0.04
 H23B-C21
 2.1 with sigma of 0.04
4. Uiso/Uaniso restraints and constraints
Uanis(C39A) \\sim Ueq, Uanis(C46A) \\sim Ueq, Uanis(C31A) \\sim Ueq: with sigma
of 0.01 and sigma for terminal atoms of 0.02
5. Rigid body (RIGU) restrains
 C31, C32, C33, C34, H34, C35, C36, H36, C37, C38, H38, C39, C40, H40, C41,
 H41, C42, C43, H43, C44, C45, C46, C47, C48, C49, H49A, H49B, C50, C51, C52,
 H52A, H52B, H52C, C53, C54, C55, H55A, H55B, H55C, C56, N2, O3, O4, S2
 with sigma for 1-2 distances of 0.004 and sigma for 1-3 distances of 0.004
 C31A, C32A, C33A, C34A, H34A, C35A, C36A, H36A, C37A, C38A, H38A, C39A, C40A,
 H40A, C41A, H41A, C42A, C43A, H43A, C44A, C45A, C46A, C47A, C48A, C49A, H49C,
 H49D, C50A, C51A, C52A, H52D, H52E, H52F, C53A, C54A, C55A, H55D, H55E, H55F,
 C56A, N2A, O3A, O4A, S2A
 with sigma for 1-2 distances of 0.004 and sigma for 1-3 distances of 0.004
6. Same fragment restrains
{C31, C32, C33, C34, C35, C36, C37, C38, C39, C40, C41, C42, C43, C44, C45,
C46, C47, C48, C49, C50, C51, C52, C53, C54, C55, C56, N2, O3, O4, S2} sigma
for 1-2: 0.02, 1-3: 0.04
as
{C31A, C32A, C33A, C34A, C35A, C36A, C37A, C38A, C39A, C40A, C41A, C42A, C43A,
C44A, C45A, C46A, C47A, C48A, C49A, C50A, C51A, C52A, C53A, C54A, C55A, C56A,
N2A, O3A, O4A, S2A}
7. Others
 Fixed Sof: H19A(0.5) H19B(0.5) H20A(0.5) H20B(0.5) H20C(0.5) C22(0.65)
 H22A(0.65) H22B(0.65) H22C(0.65) C22A(0.35) H22D(0.35) H22E(0.35) H22F(0.35)
 C23(0.325) H23A(0.65) H23B(0.325) C23A(0.175) H(0.175) HA(0.175) HB(0.175)
 H26A(0.5) H26B(0.5) H26C(0.5) C31(0.325) C32(0.325) C33(0.325) C34(0.325)
 H34(0.325) C35(0.325) C36(0.325) H36(0.325) C37(0.325) C38(0.325) H38(0.325)
 C39(0.325) C40(0.325) H40(0.325) C41(0.325) H41(0.325) C42(0.325) C43(0.325)
 H43(0.325) C44(0.325) C45(0.325) C46(0.325) C47(0.325) C48(0.325) C49(0.325)
 H49A(0.325) H49B(0.325) C50(0.325) C51(0.325) C52(0.65) H52A(0.65) H52B(0.65)
 H52C(0.65) C53(0.325) C54(0.325) C55(0.65) H55A(0.65) H55B(0.65) H55C(0.65)
 C56(0.325) N2(0.325) O3(0.325) O4(0.325) S2(0.325) H50A(0.325) H50B(0.65)
 H53A(0.65) H53B(0.325) H56A(0.65) H56B(0.325) C31A(0.175) C32A(0.175)
 C33A(0.175) C34A(0.175) H34A(0.175) C35A(0.175) C36A(0.175) H36A(0.175)
 C37A(0.175) C38A(0.175) H38A(0.175) C39A(0.175) C40A(0.175) H40A(0.175)
 C41A(0.175) H41A(0.175) C42A(0.175) C43A(0.175) H43A(0.175) C44A(0.175)
 C45A(0.175) C46A(0.175) C47A(0.175) C48A(0.175) C49A(0.175) H49C(0.175)
 H49D(0.175) C50A(0.175) C51A(0.175) C52A(0.35) H52D(0.35) H52E(0.35)
 H52F(0.35) C53A(0.175) C54A(0.175) C55A(0.35) H55D(0.35) H55E(0.35) H55F(0.35)
 C56A(0.175) N2A(0.175) O3A(0.175) O4A(0.175) S2A(0.175) H50C(0.175) H50D(0.35)
 H53C(0.35) H53D(0.175) H56C(0.175) H56D(0.35)
8.a Secondary CH2 refined with riding coordinates:
 C19(H19A,H19B), C49(H49A,H49B), C49A(H49C,H49D)
8.b Me refined with riding coordinates:
 C20(H20A,H20B,H20C), C22(H22A,H22B,H22C), C22A(H22D,H22E,H22F), C23A(H,HA,HB),
  C25(H25A,H25B,H25C), C26(H26A,H26B,H26C), C52(H52A,H52B,H52C), C55(H55A,H55B,
 H55C), C52A(H52D,H52E,H52F), C55A(H55D,H55E,H55F)
8.c Aromatic/amide H refined with riding coordinates:
 C4(H4), C6(H6), C8(H8), C10(H10), C11(H11), C13(H13), C34(H34), C36(H36),
 C38(H38), C40(H40), C41(H41), C43(H43), C34A(H34A), C36A(H36A), C38A(H38A),
 C40A(H40A), C41A(H41A), C43A(H43A)
;
_olex2_date_sample_data_collection 2016-02-20
_olex2_submission_special_instructions 'No special instructions were received'

loop_
_space_group_symop_operation_xyz
'x, y, z'
'-x, -y, z'
'x+1/2, -y+1/2, -z'
'-x+1/2, y+1/2, -z'
'-x, -y, -z'
'x, y, -z'
'-x-1/2, y-1/2, z'
'x-1/2, -y-1/2, z'

loop_
_atom_site_label
_atom_site_type_symbol
_atom_site_fract_x
_atom_site_fract_y
_atom_site_fract_z
_atom_site_U_iso_or_equiv
_atom_site_adp_type
_atom_site_occupancy
_atom_site_site_symmetry_order
_atom_site_calc_flag
_atom_site_refinement_flags_posn
_atom_site_refinement_flags_adp
_atom_site_refinement_flags_occupancy
_atom_site_disorder_assembly
_atom_site_disorder_group
C1 C 0.25067(14) 0.69351(15) 1.0000 0.0290(8) Uani 1 2 d S T P . .
C2 C 0.27427(14) 0.64855(15) 1.0000 0.0276(8) Uani 1 2 d S T P . .
C3 C 0.24734(14) 0.60376(16) 1.0000 0.0327(9) Uani 1 2 d S T P . .
C4 C 0.26674(14) 0.55776(16) 1.0000 0.0321(9) Uani 1 2 d S T P . .
H4 H 0.2485 0.5292 1.0000 0.039 Uiso 1 2 calc RS T P . .
C5 C 0.31576(14) 0.55244(15) 1.0000 0.0324(9) Uani 1 2 d S T P . .
C6 C 0.33773(15) 0.50547(16) 1.0000 0.0366(10) Uani 1 2 d S T P . .
H6 H 0.3201 0.4764 1.0000 0.044 Uiso 1 2 calc RS T P . .
C7 C 0.38494(16) 0.50084(16) 1.0000 0.0381(10) Uani 1 2 d S T P B .
C8 C 0.41063(14) 0.54503(17) 1.0000 0.0379(10) Uani 1 2 d S T P . .
H8 H 0.4422 0.5427 1.0000 0.045 Uiso 1 2 calc RS T P . .
C9 C 0.39048(14) 0.59272(16) 1.0000 0.0310(9) Uani 1 2 d S T P . .
C10 C 0.41625(14) 0.63857(16) 1.0000 0.0343(9) Uani 1 2 d S T P . .
H10 H 0.4478 0.6368 1.0000 0.041 Uiso 1 2 calc RS T P . .
C11 C 0.39593(14) 0.68453(15) 1.0000 0.0316(9) Uani 1 2 d S T P . .
H11 H 0.4137 0.7134 1.0000 0.038 Uiso 1 2 calc RS T P . .
C12 C 0.34768(14) 0.68890(15) 1.0000 0.0290(8) Uani 1 2 d S T P . .
C13 C 0.32397(15) 0.73513(15) 1.0000 0.0312(9) Uani 1 2 d S T P . .
H13 H 0.3411 0.7645 1.0000 0.037 Uiso 1 2 calc RS T P . .
C14 C 0.27706(15) 0.73995(15) 1.0000 0.0306(9) Uani 1 2 d S T P . .
C15 C 0.32165(13) 0.64390(15) 1.0000 0.0262(8) Uani 1 2 d S T P . .
C16 C 0.34305(14) 0.59672(16) 1.0000 0.0298(9) Uani 1 2 d S T P . .
C17 C 0.20091(15) 0.68445(16) 1.0000 0.0361(10) Uani 1 2 d S T P . .
C18 C 0.12486(15) 0.70474(19) 1.0000 0.0413(11) Uani 1 2 d S T P . .
C19 C 0.05050(15) 0.73700(19) 1.0000 0.0457(12) Uani 1 2 d S T P . .
H19A H 0.0417 0.7181 1.1130 0.055 Uiso 0.5 1 calc R . . . .
H19B H 0.0417 0.7181 0.8870 0.055 Uiso 0.5 1 calc R . . . .
C20 C 0.02811(16) 0.78814(19) 1.0000 0.0450(12) Uani 1 2 d S T P . .
H20A H 0.0453 0.8108 0.9210 0.067 Uiso 0.5 1 calc R . . A -1
H20B H 0.0270 0.8009 1.1287 0.067 Uiso 0.5 1 calc R . . A -1
H20C H -0.0022 0.7852 0.9502 0.067 Uiso 0.5 1 calc R . . A -1
C21 C 0.40819(18) 0.44881(19) 1.0000 0.0567(15) Uani 1 2 d DS T P . .
C22 C 0.4397(2) 0.4467(2) 0.8185(10) 0.0613(17) Uani 0.65 1 d . . . B 1
H22A H 0.4216 0.4507 0.7049 0.092 Uiso 0.65 1 calc R . . B 1
H22B H 0.4550 0.4149 0.8143 0.092 Uiso 0.65 1 calc R . . B 1
H22C H 0.4617 0.4733 0.8252 0.092 Uiso 0.65 1 calc R . . B 1
C22A C 0.3858(5) 0.4178(5) 0.8207(3) 0.096(5) Uani 0.35 1 d D . . B 2
H22D H 0.3569 0.4043 0.8588 0.145 Uiso 0.35 1 calc R . . B 2
H22E H 0.4056 0.3908 0.7843 0.145 Uiso 0.35 1 calc R . . B 2
H22F H 0.3817 0.4401 0.7138 0.145 Uiso 0.35 1 calc R . . B 2
C23 C 0.3773(4) 0.4065(3) 1.0000 0.087(4) Uani 0.65 2 d DS T P B 1
H23A H 0.355(2) 0.412(3) 0.900(9) 0.131 Uiso 0.65 1 d DR . . C 1
H23B H 0.3911(19) 0.3738(10) 1.0000 0.131 Uiso 0.65 2 d DRS T P D 1
C23A C 0.4546(5) 0.4463(6) 1.0000 0.118(12) Uani 0.35 2 d DS T P B 2
H H 0.4657 0.4509 0.8717 0.177 Uiso 0.175 1 calc R . . B -1
HA H 0.4641 0.4140 1.0470 0.177 Uiso 0.175 1 calc R . . B -1
HB H 0.4667 0.4722 1.0813 0.177 Uiso 0.175 1 calc R . . B -1
C24 C 0.25597(17) 0.79373(17) 1.0000 0.0441(11) Uani 1 2 d S T P . .
C25 C 0.22754(12) 0.80202(13) 1.1840(5) 0.0501(9) Uani 1 1 d . . . . .
H25A H 0.2067 0.7746 1.1999 0.075 Uiso 1 1 calc R . . . .
H25B H 0.2109 0.8329 1.1732 0.075 Uiso 1 1 calc R . . . .
H25C H 0.2474 0.8037 1.2930 0.075 Uiso 1 1 calc R . . . .
C26 C 0.29291(18) 0.83493(18) 1.0000 0.0551(14) Uani 1 2 d S T P . .
H26A H 0.2799 0.8662 0.9587 0.083 Uiso 0.5 1 calc R . . E -1
H26B H 0.3169 0.8255 0.9141 0.083 Uiso 0.5 1 calc R . . E -1
H26C H 0.3049 0.8387 1.1273 0.083 Uiso 0.5 1 calc R . . E -1
N1 N 0.17049(12) 0.71894(14) 1.0000 0.0369(9) Uani 1 2 d S T P . .
O1 O 0.09903(10) 0.74595(12) 1.0000 0.0406(8) Uani 1 2 d S T P . .
O2 O 0.10981(11) 0.66234(13) 1.0000 0.0550(10) Uani 1 2 d S T P . .
S1 S 0.18974(4) 0.61839(4) 1.0000 0.0400(3) Uani 1 2 d S T P . .
C31 C 0.5979(3) 0.3100(3) 0.5000 0.0339(17) Uani 0.65 2 d DS TU P F 1
C32 C 0.6250(3) 0.3528(2) 0.5000 0.0271(14) Uani 0.65 2 d DS TU P F 1
C33 C 0.6015(3) 0.3998(2) 0.5000 0.0317(13) Uani 0.65 2 d DS TU P F 1
C34 C 0.6254(4) 0.4439(3) 0.5000 0.0372(19) Uani 0.65 2 d DS TU P F 1
H34 H 0.6098 0.4743 0.5000 0.045 Uiso 0.65 2 calc RS TU P F 1
C35 C 0.6738(3) 0.4440(3) 0.5000 0.0383(15) Uani 0.65 2 d DS TU P F 1
C36 C 0.6993(4) 0.4887(3) 0.5000 0.041(2) Uani 0.65 2 d DS TU P F 1
H36 H 0.6844 0.5195 0.5000 0.049 Uiso 0.65 2 calc RS TU P F 1
C37 C 0.7473(3) 0.4875(3) 0.5000 0.0422(16) Uani 0.65 2 d DS TU P F 1
C38 C 0.7699(3) 0.4417(3) 0.5000 0.0431(16) Uani 0.65 2 d DS TU P F 1
H38 H 0.8015 0.4413 0.5000 0.052 Uiso 0.65 2 calc RS TU P F 1
C39 C 0.7455(3) 0.3953(3) 0.5000 0.0347(14) Uani 0.65 2 d DS TU P F 1
C40 C 0.7675(3) 0.3476(3) 0.5000 0.0379(16) Uani 0.65 2 d DS TU P F 1
H40 H 0.7991 0.3462 0.5000 0.045 Uiso 0.65 2 calc RS TU P F 1
C41 C 0.7431(3) 0.3037(3) 0.5000 0.0349(18) Uani 0.65 2 d DS TU P F 1
H41 H 0.7582 0.2729 0.5000 0.042 Uiso 0.65 2 calc RS TU P F 1
C42 C 0.6942(3) 0.3049(3) 0.5000 0.0318(18) Uani 0.65 2 d DS TU P F 1
C43 C 0.6668(3) 0.2614(4) 0.5000 0.039(3) Uani 0.65 2 d DS TU P F 1
H43 H 0.6814 0.2304 0.5000 0.047 Uiso 0.65 2 calc RS TU P F 1
C44 C 0.6196(3) 0.2612(3) 0.5000 0.032(2) Uani 0.65 2 d DS TU P F 1
C45 C 0.6726(3) 0.3516(2) 0.5000 0.0300(15) Uani 0.65 2 d DS TU P F 1
C46 C 0.6970(3) 0.3979(2) 0.5000 0.0314(15) Uani 0.65 2 d DS TU P F 1
C47 C 0.5493(3) 0.3240(3) 0.5000 0.0350(16) Uani 0.65 2 d DS TU P F 1
C48 C 0.4720(3) 0.3113(4) 0.5000 0.0442(17) Uani 0.65 2 d DS TU P F 1
C49 C 0.3946(3) 0.2857(4) 0.5000 0.058(2) Uani 0.65 2 d DS TU P F 1
H49A H 0.3869 0.3052 0.3869 0.070 Uiso 0.325 1 calc R U . F 1
H49B H 0.3869 0.3052 0.6131 0.070 Uiso 0.325 1 calc R U . F 1
C50 C 0.3695(3) 0.2360(5) 0.5000 0.055(3) Uani 0.65 2 d DS TU P F 1
C51 C 0.7759(4) 0.5368(3) 0.5000 0.060(2) Uani 0.65 2 d DS TU P F 1
C52 C 0.8070(3) 0.5372(2) 0.6766(10) 0.079(2) Uani 0.65 1 d D U . F 1
H52A H 0.7889 0.5367 0.7909 0.118 Uiso 0.65 1 calc R U . F 1
H52B H 0.8254 0.5671 0.6752 0.118 Uiso 0.65 1 calc R U . F 1
H52C H 0.8263 0.5081 0.6741 0.118 Uiso 0.65 1 calc R U . F 1
C53 C 0.7465(5) 0.5838(3) 0.5000 0.083(3) Uani 0.65 2 d DS TU P F 1
C54 C 0.5943(4) 0.2108(4) 0.5000 0.038(3) Uani 0.65 2 d DS TU P F 1
C55 C 0.5650(5) 0.2052(5) 0.6808(18) 0.048(3) Uani 0.65 1 d D U . F 1
H55A H 0.5842 0.2047 0.7920 0.072 Uiso 0.65 1 calc R U . F 1
H55B H 0.5481 0.1743 0.6741 0.072 Uiso 0.65 1 calc R U . F 1
H55C H 0.5443 0.2330 0.6896 0.072 Uiso 0.65 1 calc R U . F 1
C56 C 0.6279(6) 0.1656(6) 0.5000 0.066(6) Uani 0.65 2 d DS TU P F 1
N2 N 0.5155(2) 0.2934(3) 0.5000 0.0381(17) Uani 0.65 2 d DS TU P F 1
O3 O 0.4425(2) 0.2730(3) 0.5000 0.0482(18) Uani 0.65 2 d DS TU P F 1
O4 O 0.4596(2) 0.3553(2) 0.5000 0.0550(15) Uani 0.65 2 d DS TU P F 1
S2 S 0.54343(9) 0.39142(7) 0.5000 0.0402(4) Uani 0.65 2 d DS TU P F 1
H50A H 0.3370(9) 0.242(3) 0.5000 0.060 Uiso 0.65 2 d DRS T P G 1
H50B H 0.3737(18) 0.215(2) 0.385(6) 0.060 Uiso 0.65 1 d DR . . H 1
H53A H 0.7263(16) 0.584(2) 0.390(6) 0.060 Uiso 0.65 1 d DR . . I 1
H53B H 0.764(2) 0.6143(18) 0.5000 0.060 Uiso 0.65 2 d DRS T P J 1
H56A H 0.6203(13) 0.1453(12) 0.391(3) 0.060 Uiso 0.65 1 d DR . . K 1
H56B H 0.6600(8) 0.172(3) 0.5000 0.060 Uiso 0.65 2 d DRS T P L 1
C31A C 0.5796(5) 0.3018(4) 0.5000 0.024(2) Uani 0.35 2 d DS TU P M 2
C32A C 0.6031(5) 0.3470(4) 0.5000 0.032(3) Uani 0.35 2 d DS TU P M 2
C33A C 0.5754(5) 0.3922(4) 0.5000 0.027(2) Uani 0.35 2 d DS TU P M 2
C34A C 0.5951(5) 0.4387(4) 0.5000 0.042(3) Uani 0.35 2 d DS TU P M 2
H34A H 0.5768 0.4673 0.5000 0.050 Uiso 0.35 2 calc RS TU P M 2
C35A C 0.6434(6) 0.4443(5) 0.5000 0.035(3) Uani 0.35 2 d DS TU P M 2
C36A C 0.6649(6) 0.4913(4) 0.5000 0.044(3) Uani 0.35 2 d DS TU P M 2
H36A H 0.6475 0.5205 0.5000 0.053 Uiso 0.35 2 calc RS TU P M 2
C37A C 0.7128(6) 0.4947(5) 0.5000 0.041(4) Uani 0.35 2 d DS TU P M 2
C38A C 0.7391(5) 0.4520(4) 0.5000 0.043(3) Uani 0.35 2 d DS TU P M 2
H38A H 0.7706 0.4548 0.5000 0.052 Uiso 0.35 2 calc RS TU P M 2
C39A C 0.7182(6) 0.4028(4) 0.5000 0.027(3) Uani 0.35 2 d DS TU P M 2
C40A C 0.7445(5) 0.3588(4) 0.5000 0.035(3) Uani 0.35 2 d DS TU P M 2
H40A H 0.7761 0.3612 0.5000 0.042 Uiso 0.35 2 calc RS TU P M 2
C41A C 0.7242(5) 0.3119(4) 0.5000 0.028(3) Uani 0.35 2 d DS TU P M 2
H41A H 0.7420 0.2829 0.5000 0.034 Uiso 0.35 2 calc RS TU P M 2
C42A C 0.6759(5) 0.3081(4) 0.5000 0.031(3) Uani 0.35 2 d DS TU P M 2
C43A C 0.6529(6) 0.2614(5) 0.5000 0.026(4) Uani 0.35 2 d DS TU P M 2
H43A H 0.6706 0.2324 0.5000 0.031 Uiso 0.35 2 calc RS TU P M 2
C44A C 0.6058(5) 0.2553(5) 0.5000 0.031(4) Uani 0.35 2 d DS TU P M 2
C45A C 0.6499(6) 0.3520(4) 0.5000 0.025(3) Uani 0.35 2 d DS TU P M 2
C46A C 0.6698(5) 0.4006(4) 0.5000 0.032(2) Uani 0.35 2 d DS TU P M 2
C47A C 0.5305(5) 0.3115(5) 0.5000 0.033(3) Uani 0.35 2 d DS TU P M 2
C48A C 0.4542(5) 0.2913(6) 0.5000 0.043(4) Uani 0.35 2 d DS TU P M 2
C49A C 0.3790(5) 0.2603(8) 0.5000 0.053(5) Uani 0.35 2 d DS TU P M 2
H49C H 0.3703 0.2793 0.3868 0.064 Uiso 0.175 1 calc R U . M 2
H49D H 0.3703 0.2793 0.6132 0.064 Uiso 0.175 1 calc R U . M 2
C50A C 0.3567(6) 0.2084(9) 0.5000 0.066(5) Uani 0.35 2 d DS TU P M 2
C51A C 0.7357(6) 0.5480(5) 0.5000 0.052(3) Uani 0.35 2 d DS TU P M 2
C52A C 0.7656(5) 0.5525(4) 0.6784(15) 0.062(3) Uani 0.35 1 d D U . M 2
H52D H 0.7882 0.5265 0.6766 0.094 Uiso 0.35 1 calc R U . M 2
H52E H 0.7471 0.5489 0.7912 0.094 Uiso 0.35 1 calc R U . M 2
H52F H 0.7802 0.5848 0.6796 0.094 Uiso 0.35 1 calc R U . M 2
C53A C 0.7003(7) 0.5899(5) 0.5000 0.068(4) Uani 0.35 2 d DS TU P M 2
C54A C 0.5850(7) 0.2032(6) 0.5000 0.034(4) Uani 0.35 2 d DS TU P M 2
C55A C 0.5584(9) 0.1946(8) 0.687(3) 0.043(5) Uani 0.35 1 d D U . M 2
H55D H 0.5792 0.1933 0.7928 0.064 Uiso 0.35 1 calc R U . M 2
H55E H 0.5421 0.1634 0.6789 0.064 Uiso 0.35 1 calc R U . M 2
H55F H 0.5373 0.2217 0.7057 0.064 Uiso 0.35 1 calc R U . M 2
C56A C 0.6223(9) 0.1615(7) 0.5000 0.024(4) Uani 0.35 2 d DS TU P M 2
N2A N 0.4989(4) 0.2775(5) 0.5000 0.040(3) Uani 0.35 2 d DS TU P M 2
O3A O 0.4280(4) 0.2496(5) 0.5000 0.047(3) Uani 0.35 2 d DS TU P M 2
O4A O 0.4379(4) 0.3339(4) 0.5000 0.049(2) Uani 0.35 2 d DS TU P M 2
S2A S 0.51779(15) 0.37788(15) 0.5000 0.0440(8) Uani 0.35 2 d DS TU P M 2
H50C H 0.3246(9) 0.208(2) 0.5000 0.066 Uiso 0.35 2 d DRS T P N 2
H50D H 0.372(2) 0.1847(19) 0.422(12) 0.066 Uiso 0.35 1 d DR . . O 2
H53C H 0.675(2) 0.586(3) 0.588(12) 0.066 Uiso 0.35 1 d DR . . P 2
H53D H 0.709(4) 0.6247(17) 0.5000 0.066 Uiso 0.35 2 d DRS T P Q 2
H56C H 0.605(4) 0.131(3) 0.5000 0.066 Uiso 0.35 2 d DRS T P R 2
H56D H 0.642(3) 0.163(4) 0.389(11) 0.066 Uiso 0.35 1 d DR . . S 2

loop_
_atom_site_aniso_label
_atom_site_aniso_U_11
_atom_site_aniso_U_22
_atom_site_aniso_U_33
_atom_site_aniso_U_23
_atom_site_aniso_U_13
_atom_site_aniso_U_12
C1 0.032(2) 0.037(2) 0.018(2) 0.000 0.000 0.0063(16)
C2 0.037(2) 0.035(2) 0.0109(19) 0.000 0.000 -0.0003(16)
C3 0.033(2) 0.043(2) 0.023(2) 0.000 0.000 -0.0002(17)
C4 0.038(2) 0.038(2) 0.020(2) 0.000 0.000 -0.0039(17)
C5 0.039(2) 0.032(2) 0.026(2) 0.000 0.000 -0.0005(17)
C6 0.044(2) 0.033(2) 0.033(3) 0.000 0.000 0.0027(17)
C7 0.046(2) 0.034(2) 0.035(3) 0.000 0.000 0.0096(18)
C8 0.030(2) 0.043(2) 0.041(3) 0.000 0.000 0.0062(17)
C9 0.034(2) 0.037(2) 0.023(2) 0.000 0.000 0.0051(16)
C10 0.029(2) 0.043(2) 0.031(2) 0.000 0.000 0.0023(17)
C11 0.036(2) 0.035(2) 0.024(2) 0.000 0.000 -0.0049(16)
C12 0.038(2) 0.033(2) 0.016(2) 0.000 0.000 -0.0001(16)
C13 0.046(2) 0.0307(19) 0.017(2) 0.000 0.000 -0.0046(16)
C14 0.047(2) 0.0301(19) 0.015(2) 0.000 0.000 0.0038(17)
C15 0.034(2) 0.036(2) 0.0085(18) 0.000 0.000 0.0001(16)
C16 0.037(2) 0.037(2) 0.016(2) 0.000 0.000 0.0023(16)
C17 0.039(2) 0.035(2) 0.034(3) 0.000 0.000 -0.0006(17)
C18 0.032(2) 0.052(3) 0.040(3) 0.000 0.000 0.0103(19)
C19 0.034(2) 0.055(3) 0.048(3) 0.000 0.000 0.005(2)
C20 0.042(3) 0.058(3) 0.035(3) 0.000 0.000 0.009(2)
C21 0.051(3) 0.037(3) 0.082(4) 0.000 0.000 0.013(2)
C22 0.072(4) 0.048(3) 0.064(4) -0.019(3) -0.005(3) 0.028(3)
C22A 0.107(12) 0.048(7) 0.134(16) -0.024(9) -0.010(11) 0.028(8)
C23 0.064(6) 0.023(4) 0.175(15) 0.000 0.000 0.013(4)
C23A 0.063(13) 0.033(8) 0.26(4) 0.000 0.000 0.018(8)
C24 0.052(3) 0.036(2) 0.045(3) 0.000 0.000 0.008(2)
C25 0.058(2) 0.0410(17) 0.051(2) -0.0101(16) -0.0006(17) 0.0122(15)
C26 0.059(3) 0.034(2) 0.072(4) 0.000 0.000 0.007(2)
N1 0.0361(19) 0.0393(19) 0.035(2) 0.000 0.000 0.0065(15)
O1 0.0376(16) 0.0466(18) 0.0377(19) 0.000 0.000 0.0059(13)
O2 0.0388(18) 0.046(2) 0.080(3) 0.000 0.000 0.0057(15)
S1 0.0306(5) 0.0410(6) 0.0484(7) 0.000 0.000 0.0014(4)
C31 0.037(3) 0.037(3) 0.027(4) 0.000 0.000 -0.006(3)
C32 0.035(3) 0.034(3) 0.013(3) 0.000 0.000 0.000(2)
C33 0.048(3) 0.038(3) 0.009(3) 0.000 0.000 0.003(3)
C34 0.055(4) 0.035(3) 0.021(4) 0.000 0.000 0.003(3)
C35 0.056(4) 0.036(3) 0.023(4) 0.000 0.000 -0.001(3)
C36 0.073(5) 0.032(3) 0.019(5) 0.000 0.000 -0.007(3)
C37 0.069(4) 0.035(3) 0.023(4) 0.000 0.000 -0.013(3)
C38 0.052(4) 0.041(3) 0.037(4) 0.000 0.000 -0.012(3)
C39 0.049(4) 0.037(3) 0.018(3) 0.000 0.000 -0.006(3)
C40 0.038(4) 0.042(3) 0.035(4) 0.000 0.000 -0.002(3)
C41 0.034(4) 0.031(3) 0.040(5) 0.000 0.000 0.000(3)
C42 0.038(4) 0.035(3) 0.022(4) 0.000 0.000 0.000(3)
C43 0.039(4) 0.038(4) 0.040(6) 0.000 0.000 -0.001(3)
C44 0.041(5) 0.034(3) 0.019(4) 0.000 0.000 -0.002(3)
C45 0.039(3) 0.035(3) 0.017(4) 0.000 0.000 -0.002(2)
C46 0.048(4) 0.032(3) 0.014(3) 0.000 0.000 -0.007(3)
C47 0.037(3) 0.049(3) 0.019(4) 0.000 0.000 -0.004(3)
C48 0.041(3) 0.066(4) 0.025(4) 0.000 0.000 0.000(3)
C49 0.038(4) 0.085(6) 0.052(6) 0.000 0.000 0.005(4)
C50 0.034(5) 0.088(8) 0.042(6) 0.000 0.000 0.003(5)
C51 0.095(6) 0.032(3) 0.051(5) 0.000 0.000 -0.023(3)
C52 0.124(6) 0.047(3) 0.066(5) 0.001(3) -0.017(4) -0.037(4)
C53 0.111(8) 0.038(4) 0.100(9) 0.000 0.000 -0.024(4)
C54 0.044(5) 0.039(4) 0.031(5) 0.000 0.000 -0.011(3)
C55 0.055(4) 0.048(6) 0.043(5) 0.010(3) -0.003(3) -0.009(4)
C56 0.051(7) 0.039(5) 0.107(14) 0.000 0.000 -0.016(4)
N2 0.037(3) 0.055(4) 0.023(4) 0.000 0.000 -0.006(3)
O3 0.036(3) 0.063(4) 0.046(4) 0.000 0.000 0.003(3)
O4 0.046(3) 0.068(3) 0.051(4) 0.000 0.000 0.011(3)
S2 0.0453(12) 0.0450(10) 0.0305(10) 0.000 0.000 0.0081(9)
C31A 0.040(5) 0.029(4) 0.004(5) 0.000 0.000 0.006(3)
C32A 0.043(5) 0.030(4) 0.023(7) 0.000 0.000 0.008(3)
C33A 0.044(5) 0.030(4) 0.006(5) 0.000 0.000 0.011(4)
C34A 0.065(6) 0.037(5) 0.022(7) 0.000 0.000 0.004(4)
C35A 0.058(6) 0.024(4) 0.022(8) 0.000 0.000 0.005(4)
C36A 0.080(7) 0.026(5) 0.027(7) 0.000 0.000 -0.003(4)
C37A 0.076(7) 0.027(5) 0.021(9) 0.000 0.000 -0.009(4)
C38A 0.076(7) 0.034(5) 0.021(7) 0.000 0.000 -0.009(4)
C39A 0.046(5) 0.025(4) 0.010(5) 0.000 0.000 -0.001(4)
C40A 0.054(6) 0.033(5) 0.018(6) 0.000 0.000 0.001(4)
C41A 0.037(6) 0.025(5) 0.024(7) 0.000 0.000 0.007(4)
C42A 0.042(6) 0.027(5) 0.023(8) 0.000 0.000 0.002(4)
C43A 0.037(6) 0.015(5) 0.026(8) 0.000 0.000 0.003(4)
C44A 0.038(6) 0.031(5) 0.025(8) 0.000 0.000 0.004(4)
C45A 0.043(5) 0.020(4) 0.012(6) 0.000 0.000 0.004(4)
C46A 0.053(5) 0.024(4) 0.018(5) 0.000 0.000 0.001(3)
C47A 0.042(5) 0.050(6) 0.007(6) 0.000 0.000 0.009(4)
C48A 0.041(6) 0.061(7) 0.027(9) 0.000 0.000 0.012(4)
C49A 0.039(7) 0.074(11) 0.047(11) 0.000 0.000 0.009(6)
C50A 0.041(8) 0.082(11) 0.074(15) 0.000 0.000 0.000(7)
C51A 0.098(8) 0.035(5) 0.024(6) 0.000 0.000 -0.021(5)
C52A 0.107(8) 0.048(6) 0.031(5) -0.007(4) -0.003(5) -0.024(5)
C53A 0.104(10) 0.028(5) 0.074(12) 0.000 0.000 -0.014(6)
C54A 0.043(8) 0.018(5) 0.042(9) 0.000 0.000 0.002(5)
C55A 0.055(9) 0.029(7) 0.045(8) 0.011(5) 0.011(6) 0.012(6)
C56A 0.038(8) 0.021(6) 0.013(8) 0.000 0.000 -0.001(5)
N2A 0.042(5) 0.053(6) 0.026(7) 0.000 0.000 0.009(4)
O3A 0.040(5) 0.064(6) 0.038(6) 0.000 0.000 0.011(4)
O4A 0.047(6) 0.058(5) 0.041(6) 0.000 0.000 0.010(4)
S2A 0.047(2) 0.050(2) 0.035(2) 0.000 0.000 0.0107(16)

loop_
_atom_type_symbol
_atom_type_description
_atom_type_scat_dispersion_real
_atom_type_scat_dispersion_imag
_atom_type_scat_source
C C 0.0181 0.0091 'International Tables Vol C Tables 4.2.6.8 and 6.1.1.4'
H H 0.0000 0.0000 'International Tables Vol C Tables 4.2.6.8 and 6.1.1.4'
N N 0.0311 0.0180 'International Tables Vol C Tables 4.2.6.8 and 6.1.1.4'
O O 0.0492 0.0322 'International Tables Vol C Tables 4.2.6.8 and 6.1.1.4'
S S 0.3331 0.5567 'International Tables Vol C Tables 4.2.6.8 and 6.1.1.4'

loop_
_exptl_crystal_face_index_h
_exptl_crystal_face_index_k
_exptl_crystal_face_index_l
_exptl_crystal_face_perp_dist
_exptl_oxdiff_crystal_face_indexfrac_h
_exptl_oxdiff_crystal_face_indexfrac_k
_exptl_oxdiff_crystal_face_indexfrac_l
_exptl_oxdiff_crystal_face_x
_exptl_oxdiff_crystal_face_y
_exptl_oxdiff_crystal_face_z
0 -1 5 0.1613 -0.0015 -1.0084 5.0015 -0.2786 -0.3504 -1.0123
12 13 0 0.0295 12.0009 12.9974 0.0039 0.8126 -0.5496 0.0103
-12 -13 0 0.0312 -12.0009 -12.9974 -0.0039 -0.8126 0.5496 -0.0103
-5 17 0 0.0286 -4.9911 17.0103 0.0027 0.0658 -0.9493 0.3675
-16 8 1 0.0388 -15.9910 8.0123 1.0000 -0.6786 -0.6794 0.2073
5 -4 0 0.0374 4.9965 -4.0050 -0.0002 0.1687 0.2660 -0.1519
-5 4 0 0.0304 -4.9965 4.0050 0.0002 -0.1687 -0.2660 0.1519
0 1 -5 0.1613 0.0015 1.0084 -5.0015 0.2786 0.3504 1.0123

loop_
_geom_angle_atom_site_label_1
_geom_angle_atom_site_label_2
_geom_angle_atom_site_label_3
_geom_angle
_geom_angle_site_symmetry_1
_geom_angle_site_symmetry_3
C2 C1 C14 117.6(4) . .
C2 C1 C17 110.8(4) . .
C14 C1 C17 131.5(4) . .
C1 C2 C3 116.2(4) . .
C1 C2 C15 125.2(4) . .
C15 C2 C3 118.6(4) . .
C2 C3 S1 110.7(3) . .
C4 C3 C2 121.3(4) . .
C4 C3 S1 128.0(3) . .
C3 C4 H4 119.7 . .
C3 C4 C5 120.6(4) . .
C5 C4 H4 119.7 . .
C6 C5 C4 123.0(4) . .
C6 C5 C16 118.3(4) . .
C16 C5 C4 118.7(4) . .
C5 C6 H6 118.8 . .
C7 C6 C5 122.5(4) . .
C7 C6 H6 118.8 . .
C6 C7 C8 117.7(4) . .
C6 C7 C21 121.4(4) . .
C8 C7 C21 120.9(4) . .
C7 C8 H8 118.9 . .
C7 C8 C9 122.2(4) . .
C9 C8 H8 118.9 . .
C8 C9 C10 123.0(4) . .
C8 C9 C16 119.4(4) . .
C16 C9 C10 117.5(4) . .
C9 C10 H10 119.0 . .
C11 C10 C9 122.0(4) . .
C11 C10 H10 119.0 . .
C10 C11 H11 119.6 . .
C10 C11 C12 120.8(4) . .
C12 C11 H11 119.6 . .
C13 C12 C11 124.3(4) . .
C13 C12 C15 117.8(4) . .
C15 C12 C11 118.0(4) . .
C12 C13 H13 117.6 . .
C14 C13 C12 124.9(4) . .
C14 C13 H13 117.6 . .
C1 C14 C24 124.3(4) . .
C13 C14 C1 116.9(4) . .
C13 C14 C24 118.8(4) . .
C2 C15 C12 117.6(4) . .
C2 C15 C16 121.7(4) . .
C16 C15 C12 120.7(4) . .
C9 C16 C5 120.0(4) . .
C9 C16 C15 121.0(4) . .
C15 C16 C5 119.0(4) . .
C1 C17 S1 109.9(3) . .
N1 C17 C1 125.0(4) . .
N1 C17 S1 125.1(3) . .
O1 C18 N1 109.1(4) . .
O2 C18 N1 127.1(4) . .
O2 C18 O1 123.8(4) . .
H19A C19 H19B 108.6 . .
C20 C19 H19A 110.4 . .
C20 C19 H19B 110.4 . .
O1 C19 H19A 110.4 . .
O1 C19 H19B 110.4 . .
O1 C19 C20 106.4(4) . .
C19 C20 H20A 109.5 . .
C19 C20 H20B 109.5 . .
C19 C20 H20C 109.5 . .
H20A C20 H20B 109.5 . .
H20A C20 H20C 109.5 . .
H20B C20 H20C 109.5 . .
C7 C21 C22 107.1(3) . .
C7 C21 C22 107.1(3) . 6_557
C7 C21 C22A 105.8(5) . 6_557
C7 C21 C22A 105.8(5) . .
C22 C21 C22 107.5(6) . 6_557
C22A C21 C22A 99.6(8) . 6_557
C23 C21 C7 114.7(5) . .
C23 C21 C22 110.1(4) . 6_557
C23 C21 C22 110.1(4) . .
C23A C21 C7 119.1(8) . .
C23A C21 C22A 112.2(5) . .
C23A C21 C22A 112.2(5) . 6_557
C21 C22 H22A 109.5 . .
C21 C22 H22B 109.5 . .
C21 C22 H22C 109.5 . .
H22A C22 H22B 109.5 . .
H22A C22 H22C 109.5 . .
H22B C22 H22C 109.5 . .
C21 C22A H22D 109.5 . .
C21 C22A H22E 109.5 . .
C21 C22A H22F 109.5 . .
H22D C22A H22E 109.5 . .
H22D C22A H22F 109.5 . .
H22E C22A H22F 109.5 . .
C21 C23 H23A 108(5) . .
C21 C23 H23B 116(4) . .
H23A C23 H23B 114(4) . .
C25 C24 C14 110.3(3) . .
C25 C24 C14 110.2(3) 6_557 .
C25 C24 C25 112.0(4) . 6_557
C26 C24 C14 111.7(4) . .
C26 C24 C25 106.3(3) . 6_557
C26 C24 C25 106.3(3) . .
C24 C25 H25A 109.5 . .
C24 C25 H25B 109.5 . .
C24 C25 H25C 109.5 . .
H25A C25 H25B 109.5 . .
H25A C25 H25C 109.5 . .
H25B C25 H25C 109.5 . .
C24 C26 H26A 109.5 . .
C24 C26 H26B 109.5 . .
C24 C26 H26C 109.5 . .
H26A C26 H26B 109.5 . .
H26A C26 H26C 109.5 . .
H26B C26 H26C 109.5 . .
C17 N1 C18 118.6(4) . .
C18 O1 C19 115.3(4) . .
C3 S1 C17 92.3(2) . .
C32 C31 C44 118.9(8) . .
C32 C31 C47 110.4(6) . .
C44 C31 C47 130.7(7) . .
C31 C32 C33 116.1(8) . .
C31 C32 C45 123.6(6) . .
C45 C32 C33 120.3(7) . .
C32 C33 S2 111.5(6) . .
C34 C33 C32 120.0(8) . .
C34 C33 S2 128.5(6) . .
C33 C34 H34 119.5 . .
C33 C34 C35 121.1(8) . .
C35 C34 H34 119.5 . .
C36 C35 C34 122.3(8) . .
C46 C35 C34 119.0(7) . .
C46 C35 C36 118.7(9) . .
C35 C36 H36 119.5 . .
C35 C36 C37 120.9(9) . .
C37 C36 H36 119.5 . .
C36 C37 C51 121.5(8) . .
C38 C37 C36 120.1(7) . .
C38 C37 C51 118.5(8) . .
C37 C38 H38 119.4 . .
C37 C38 C39 121.1(8) . .
C39 C38 H38 119.4 . .
C38 C39 C46 117.4(7) . .
C40 C39 C38 122.9(8) . .
C40 C39 C46 119.8(6) . .
C39 C40 H40 119.3 . .
C41 C40 C39 121.4(7) . .
C41 C40 H40 119.3 . .
C40 C41 H41 119.9 . .
C40 C41 C42 120.2(7) . .
C42 C41 H41 119.9 . .
C43 C42 C41 123.6(7) . .
C45 C42 C41 118.6(7) . .
C45 C42 C43 117.8(9) . .
C42 C43 H43 117.4 . .
C44 C43 C42 125.2(8) . .
C44 C43 H43 117.4 . .
C31 C44 C54 124.8(8) . .
C43 C44 C31 115.9(7) . .
C43 C44 C54 119.3(7) . .
C32 C45 C46 119.0(7) . .
C42 C45 C32 118.6(7) . .
C42 C45 C46 122.5(8) . .
C35 C46 C39 121.8(7) . .
C35 C46 C45 120.6(9) . .
C45 C46 C39 117.5(7) . .
C31 C47 S2 110.0(6) . .
N2 C47 C31 126.2(7) . .
N2 C47 S2 123.7(6) . .
O3 C48 N2 110.1(8) . .
O4 C48 N2 127.6(9) . .
O4 C48 O3 122.3(8) . .
H49A C49 H49B 108.7 . .
C50 C49 H49A 110.6 . .
C50 C49 H49B 110.6 . .
O3 C49 H49A 110.6 . .
O3 C49 H49B 110.6 . .
O3 C49 C50 105.7(8) . .
C49 C50 H50A 110(5) . .
C49 C50 H50B 115(4) . .
H50A C50 H50B 102(3) . .
C52 C51 C37 109.2(4) 6_556 .
C52 C51 C37 109.2(4) . .
C52 C51 C52 106.7(9) 6_556 .
C53 C51 C37 112.5(8) . .
C53 C51 C52 109.5(5) . .
C53 C51 C52 109.5(5) . 6_556
C51 C52 H52A 109.5 . .
C51 C52 H52B 109.5 . .
C51 C52 H52C 109.5 . .
H52A C52 H52B 109.5 . .
H52A C52 H52C 109.5 . .
H52B C52 H52C 109.5 . .
C51 C53 H53A 111(4) . .
C51 C53 H53B 112(5) . .
H53A C53 H53B 109(3) . .
C44 C54 C55 111.0(6) . 6_556
C44 C54 C55 111.0(6) . .
C44 C54 C56 111.4(9) . .
C55 C54 C55 110.5(14) 6_556 .
C55 C54 C56 106.4(7) . .
C55 C54 C56 106.4(7) 6_556 .
C54 C55 H55A 109.5 . .
C54 C55 H55B 109.5 . .
C54 C55 H55C 109.5 . .
H55A C55 H55B 109.5 . .
H55A C55 H55C 109.5 . .
H55B C55 H55C 109.5 . .
C54 C56 H56A 107(3) . .
C54 C56 H56B 119(4) . .
H56A C56 H56B 109.2(11) . .
C47 N2 C48 120.4(8) . .
C48 O3 C49 117.0(8) . .
C33 S2 C47 92.0(4) . .
C32A C31A C44A 118.0(12) . .
C32A C31A C47A 109.8(10) . .
C44A C31A C47A 132.2(12) . .
C31A C32A C33A 115.9(12) . .
C45A C32A C31A 125.5(10) . .
C45A C32A C33A 118.6(11) . .
C32A C33A S2A 111.5(9) . .
C34A C33A C32A 120.8(13) . .
C34A C33A S2A 127.7(10) . .
C33A C34A H34A 119.5 . .
C33A C34A C35A 121.0(12) . .
C35A C34A H34A 119.5 . .
C36A C35A C34A 122.8(13) . .
C46A C35A C34A 117.8(12) . .
C46A C35A C36A 119.5(14) . .
C35A C36A H36A 119.7 . .
C35A C36A C37A 120.5(13) . .
C37A C36A H36A 119.7 . .
C36A C37A C51A 119.1(14) . .
C38A C37A C36A 120.6(12) . .
C38A C37A C51A 120.3(15) . .
C37A C38A H38A 119.7 . .
C37A C38A C39A 120.5(14) . .
C39A C38A H38A 119.7 . .
C40A C39A C38A 121.3(14) . .
C40A C39A C46A 121.2(10) . .
C46A C39A C38A 117.5(12) . .
C39A C40A H40A 119.6 . .
C41A C40A C39A 120.8(13) . .
C41A C40A H40A 119.6 . .
C40A C41A H41A 120.2 . .
C40A C41A C42A 119.6(12) . .
C42A C41A H41A 120.2 . .
C43A C42A C41A 122.6(12) . .
C45A C42A C41A 119.3(11) . .
C45A C42A C43A 118.2(13) . .
C42A C43A H43A 117.4 . .
C44A C43A C42A 125.2(12) . .
C44A C43A H43A 117.4 . .
C31A C44A C54A 124.2(13) . .
C43A C44A C31A 115.4(12) . .
C43A C44A C54A 120.4(11) . .
C32A C45A C42A 117.8(11) . .
C32A C45A C46A 119.8(11) . .
C42A C45A C46A 122.4(14) . .
C35A C46A C39A 121.4(11) . .
C35A C46A C45A 122.0(14) . .
C45A C46A C39A 116.6(11) . .
C31A C47A S2A 112.2(10) . .
N2A C47A C31A 125.6(11) . .
N2A C47A S2A 122.2(11) . .
O3A C48A N2A 109.3(13) . .
O4A C48A N2A 128.4(17) . .
O4A C48A O3A 122.3(14) . .
H49C C49A H49D 108.9 . .
C50A C49A H49C 110.9 . .
C50A C49A H49D 110.9 . .
O3A C49A H49C 110.9 . .
O3A C49A H49D 110.9 . .
O3A C49A C50A 104.3(14) . .
C49A C50A H50C 116(4) . .
C49A C50A H50D 113(3) . .
H50C C50A H50D 119(4) . .
C52A C51A C37A 108.5(8) . .
C52A C51A C37A 108.5(8) 6_556 .
C52A C51A C52A 109.0(14) . 6_556
C53A C51A C37A 111.4(13) . .
C53A C51A C52A 109.7(8) . 6_556
C53A C51A C52A 109.7(8) . .
C51A C52A H52D 109.5 . .
C51A C52A H52E 109.5 . .
C51A C52A H52F 109.5 . .
H52D C52A H52E 109.5 . .
H52D C52A H52F 109.5 . .
H52E C52A H52F 109.5 . .
C51A C53A H53C 116(6) . .
C51A C53A H53D 121(8) . .
H53C C53A H53D 108(4) . .
C44A C54A C55A 110.0(10) . 6_556
C44A C54A C55A 110.0(10) . .
C44A C54A C56A 111.4(14) . .
C55A C54A C55A 116(3) 6_556 .
C55A C54A C56A 104.6(11) . .
C55A C54A C56A 104.6(11) 6_556 .
C54A C55A H55D 109.5 . .
C54A C55A H55E 109.5 . .
C54A C55A H55F 109.5 . .
H55D C55A H55E 109.5 . .
H55D C55A H55F 109.5 . .
H55E C55A H55F 109.5 . .
C54A C56A H56C 103(9) . .
C54A C56A H56D 114(7) . .
H56C C56A H56D 111(4) . .
C47A N2A C48A 120.2(13) . .
C48A O3A C49A 113.7(13) . .
C33A S2A C47A 90.7(6) . .

loop_
_geom_bond_atom_site_label_1
_geom_bond_atom_site_label_2
_geom_bond_distance
_geom_bond_site_symmetry_2
C1 C2 1.382(5) .
C1 C14 1.458(6) .
C1 C17 1.484(6) .
C2 C3 1.430(6) .
C2 C15 1.400(5) .
C3 C4 1.349(6) .
C3 S1 1.739(4) .
C4 H4 0.9300 .
C4 C5 1.450(6) .
C5 C6 1.406(6) .
C5 C16 1.425(5) .
C6 H6 0.9300 .
C6 C7 1.395(6) .
C7 C8 1.397(6) .
C7 C21 1.543(6) .
C8 H8 0.9300 .
C8 C9 1.399(6) .
C9 C10 1.435(6) .
C9 C16 1.400(6) .
C10 H10 0.9300 .
C10 C11 1.360(6) .
C11 H11 0.9300 .
C11 C12 1.425(6) .
C12 C13 1.413(5) .
C12 C15 1.420(5) .
C13 H13 0.9300 .
C13 C14 1.387(6) .
C14 C24 1.558(6) .
C15 C16 1.403(5) .
C17 N1 1.281(6) .
C17 S1 1.786(4) .
C18 N1 1.395(6) .
C18 O1 1.333(5) .
C18 O2 1.211(6) .
C19 H19A 0.9700 .
C19 H19B 0.9700 .
C19 C20 1.510(6) .
C19 O1 1.448(5) .
C20 H20A 0.9600 .
C20 H20B 0.9600 .
C20 H20C 0.9600 .
C21 C22 1.569(7) 6_557
C21 C22 1.569(7) .
C21 C22A 1.636(10) .
C21 C22A 1.636(10) 6_557
C21 C23 1.445(11) .
C21 C23A 1.369(15) .
C22 H22A 0.9600 .
C22 H22B 0.9600 .
C22 H22C 0.9600 .
C22A H22D 0.9600 .
C22A H22E 0.9600 .
C22A H22F 0.9600 .
C23 H23A 0.96(2) .
C23 H23B 0.96(2) .
C24 C25 1.547(4) .
C24 C25 1.547(4) 6_557
C24 C26 1.543(7) .
C25 H25A 0.9600 .
C25 H25B 0.9600 .
C25 H25C 0.9600 .
C26 H26A 0.9600 .
C26 H26B 0.9600 .
C26 H26C 0.9600 .
C31 C32 1.388(10) .
C31 C44 1.445(9) .
C31 C47 1.478(10) .
C32 C33 1.428(9) .
C32 C45 1.402(10) .
C33 C34 1.366(11) .
C33 S2 1.723(8) .
C34 H34 0.9300 .
C34 C35 1.427(11) .
C35 C36 1.406(11) .
C35 C46 1.402(10) .
C36 H36 0.9300 .
C36 C37 1.410(14) .
C37 C38 1.386(11) .
C37 C51 1.559(9) .
C38 H38 0.9300 .
C38 C39 1.428(8) .
C39 C40 1.422(10) .
C39 C46 1.431(11) .
C40 H40 0.9300 .
C40 C41 1.371(8) .
C41 H41 0.9300 .
C41 C42 1.438(10) .
C42 C43 1.410(10) .
C42 C45 1.394(10) .
C43 H43 0.9300 .
C43 C44 1.389(10) .
C44 C54 1.533(10) .
C45 C46 1.424(9) .
C47 N2 1.285(10) .
C47 S2 1.800(8) .
C48 N2 1.368(10) .
C48 O3 1.338(11) .
C48 O4 1.223(10) .
C49 H49A 0.9700 .
C49 H49B 0.9700 .
C49 C50 1.513(14) .
C49 O3 1.448(9) .
C50 H50A 0.97(2) .
C50 H50B 0.98(2) .
C51 C52 1.534(9) .
C51 C52 1.534(9) 6_556
C51 C53 1.519(14) .
C52 H52A 0.9600 .
C52 H52B 0.9600 .
C52 H52C 0.9600 .
C53 H53A 0.970(19) .
C53 H53B 0.97(2) .
C54 C55 1.534(8) 6_556
C54 C55 1.534(8) .
C54 C56 1.558(11) .
C55 H55A 0.9600 .
C55 H55B 0.9600 .
C55 H55C 0.9600 .
C56 H56A 0.960(2) .
C56 H56B 0.960(2) .
C31A C32A 1.386(15) .
C31A C44A 1.455(12) .
C31A C47A 1.467(16) .
C32A C33A 1.453(13) .
C32A C45A 1.384(15) .
C33A C34A 1.366(15) .
C33A S2A 1.739(14) .
C34A H34A 0.9300 .
C34A C35A 1.430(16) .
C35A C36A 1.399(15) .
C35A C46A 1.396(16) .
C36A H36A 0.9300 .
C36A C37A 1.414(19) .
C37A C38A 1.374(18) .
C37A C51A 1.568(14) .
C38A H38A 0.9300 .
C38A C39A 1.446(13) .
C39A C40A 1.403(16) .
C39A C46A 1.427(15) .
C40A H40A 0.9300 .
C40A C41A 1.382(13) .
C41A H41A 0.9300 .
C41A C42A 1.426(15) .
C42A C43A 1.414(13) .
C42A C45A 1.393(14) .
C43A H43A 0.9300 .
C43A C44A 1.397(15) .
C44A C54A 1.516(15) .
C45A C46A 1.419(13) .
C47A N2A 1.297(16) .
C47A S2A 1.803(12) .
C48A N2A 1.368(15) .
C48A O3A 1.348(17) .
C48A O4A 1.230(15) .
C49A H49C 0.9700 .
C49A H49D 0.9700 .
C49A C50A 1.528(19) .
C49A O3A 1.472(15) .
C50A H50C 0.945(19) .
C50A H50D 0.950(19) .
C51A C52A 1.528(13) 6_556
C51A C52A 1.528(13) .
C51A C53A 1.524(19) .
C52A H52D 0.9600 .
C52A H52E 0.9600 .
C52A H52F 0.9600 .
C53A H53C 0.97(2) .
C53A H53D 0.96(2) .
C54A C55A 1.536(13) 6_556
C54A C55A 1.536(13) .
C54A C56A 1.559(13) .
C55A H55D 0.9600 .
C55A H55E 0.9600 .
C55A H55F 0.9600 .
C56A H56C 0.96(2) .
C56A H56D 0.98(2) .

loop_
_geom_torsion_atom_site_label_1
_geom_torsion_atom_site_label_2
_geom_torsion_atom_site_label_3
_geom_torsion_atom_site_label_4
_geom_torsion
_geom_torsion_site_symmetry_4
C1 C2 C3 C4 180.0 .
C1 C2 C3 S1 0.0 .
C1 C2 C15 C12 0.0 .
C1 C2 C15 C16 180.0 .
C1 C14 C24 C25 62.1(3) .
C1 C14 C24 C25 -62.1(3) 6_557
C1 C14 C24 C26 180.0 .
C1 C17 N1 C18 180.0 .
C1 C17 S1 C3 0.0 .
C2 C1 C14 C13 0.0 .
C2 C1 C14 C24 180.0 .
C2 C1 C17 N1 180.0 .
C2 C1 C17 S1 0.0 .
C2 C3 C4 C5 0.0 .
C2 C3 S1 C17 0.0 .
C2 C15 C16 C5 0.0 .
C2 C15 C16 C9 180.0 .
C3 C2 C15 C12 180.0 .
C3 C2 C15 C16 0.0 .
C3 C4 C5 C6 180.0 .
C3 C4 C5 C16 0.0 .
C4 C3 S1 C17 180.0 .
C4 C5 C6 C7 180.0 .
C4 C5 C16 C9 180.0 .
C4 C5 C16 C15 0.0 .
C5 C6 C7 C8 0.0 .
C5 C6 C7 C21 180.0 .
C6 C5 C16 C9 0.0 .
C6 C5 C16 C15 180.0 .
C6 C7 C8 C9 0.0 .
C6 C7 C21 C22 -122.5(4) 6_557
C6 C7 C21 C22 122.5(4) .
C6 C7 C21 C22A 52.6(5) .
C6 C7 C21 C22A -52.6(5) 6_557
C6 C7 C21 C23 0.0 .
C6 C7 C21 C23A 180.0 .
C7 C8 C9 C10 180.0 .
C7 C8 C9 C16 0.0 .
C8 C7 C21 C22 -57.5(4) .
C8 C7 C21 C22 57.5(4) 6_557
C8 C7 C21 C22A 127.4(5) 6_557
C8 C7 C21 C22A -127.4(5) .
C8 C7 C21 C23 180.0 .
C8 C7 C21 C23A 0.0 .
C8 C9 C10 C11 180.0 .
C8 C9 C16 C5 0.0 .
C8 C9 C16 C15 180.0 .
C9 C10 C11 C12 0.0 .
C10 C9 C16 C5 180.0 .
C10 C9 C16 C15 0.0 .
C10 C11 C12 C13 180.0 .
C10 C11 C12 C15 0.0 .
C11 C12 C13 C14 180.0 .
C11 C12 C15 C2 180.0 .
C11 C12 C15 C16 0.0 .
C12 C13 C14 C1 0.0 .
C12 C13 C14 C24 180.0 .
C12 C15 C16 C5 180.0 .
C12 C15 C16 C9 0.0 .
C13 C12 C15 C2 0.0 .
C13 C12 C15 C16 180.0 .
C13 C14 C24 C25 117.9(3) 6_557
C13 C14 C24 C25 -117.9(3) .
C13 C14 C24 C26 0.0 .
C14 C1 C2 C3 180.0 .
C14 C1 C2 C15 0.0 .
C14 C1 C17 N1 0.0 .
C14 C1 C17 S1 180.0 .
C15 C2 C3 C4 0.0 .
C15 C2 C3 S1 180.0 .
C15 C12 C13 C14 0.0 .
C16 C5 C6 C7 0.0 .
C16 C9 C10 C11 0.0 .
C17 C1 C2 C3 0.0 .
C17 C1 C2 C15 180.0 .
C17 C1 C14 C13 180.0 .
C17 C1 C14 C24 0.0 .
C20 C19 O1 C18 180.0 .
C21 C7 C8 C9 180.0 .
N1 C17 S1 C3 180.0 .
N1 C18 O1 C19 180.0 .
O1 C18 N1 C17 180.0 .
O2 C18 N1 C17 0.0 .
O2 C18 O1 C19 0.0 .
S1 C3 C4 C5 180.0 .
S1 C17 N1 C18 0.0 .
C31 C32 C33 C34 180.0 .
C31 C32 C33 S2 0.0 .
C31 C32 C45 C42 0.0 .
C31 C32 C45 C46 180.0 .
C31 C44 C54 C55 -61.7(8) .
C31 C44 C54 C55 61.7(8) 6_556
C31 C44 C54 C56 180.0 .
C31 C47 N2 C48 180.0 .
C31 C47 S2 C33 0.0 .
C32 C31 C44 C43 0.0 .
C32 C31 C44 C54 180.0 .
C32 C31 C47 N2 180.0 .
C32 C31 C47 S2 0.0 .
C32 C33 C34 C35 0.0 .
C32 C33 S2 C47 0.0 .
C32 C45 C46 C35 0.0 .
C32 C45 C46 C39 180.0 .
C33 C32 C45 C42 180.0 .
C33 C32 C45 C46 0.0 .
C33 C34 C35 C36 180.0 .
C33 C34 C35 C46 0.0 .
C34 C33 S2 C47 180.0 .
C34 C35 C36 C37 180.0 .
C34 C35 C46 C39 180.0 .
C34 C35 C46 C45 0.0 .
C35 C36 C37 C38 0.0 .
C35 C36 C37 C51 180.0 .
C36 C35 C46 C39 0.0 .
C36 C35 C46 C45 180.0 .
C36 C37 C38 C39 0.0 .
C36 C37 C51 C52 121.8(6) .
C36 C37 C51 C52 -121.8(6) 6_556
C36 C37 C51 C53 0.0 .
C37 C38 C39 C40 180.0 .
C37 C38 C39 C46 0.0 .
C38 C37 C51 C52 58.2(6) 6_556
C38 C37 C51 C52 -58.2(6) .
C38 C37 C51 C53 180.0 .
C38 C39 C40 C41 180.0 .
C38 C39 C46 C35 0.0 .
C38 C39 C46 C45 180.0 .
C39 C40 C41 C42 0.0 .
C40 C39 C46 C35 180.0 .
C40 C39 C46 C45 0.0 .
C40 C41 C42 C43 180.0 .
C40 C41 C42 C45 0.0 .
C41 C42 C43 C44 180.0 .
C41 C42 C45 C32 180.0 .
C41 C42 C45 C46 0.0 .
C42 C43 C44 C31 0.0 .
C42 C43 C44 C54 180.0 .
C42 C45 C46 C35 180.0 .
C42 C45 C46 C39 0.0 .
C43 C42 C45 C32 0.0 .
C43 C42 C45 C46 180.0 .
C43 C44 C54 C55 118.3(8) .
C43 C44 C54 C55 -118.3(8) 6_556
C43 C44 C54 C56 0.0 .
C44 C31 C32 C33 180.0 .
C44 C31 C32 C45 0.0 .
C44 C31 C47 N2 0.0 .
C44 C31 C47 S2 180.0 .
C45 C32 C33 C34 0.0 .
C45 C32 C33 S2 180.0 .
C45 C42 C43 C44 0.0 .
C46 C35 C36 C37 0.0 .
C46 C39 C40 C41 0.0 .
C47 C31 C32 C33 0.0 .
C47 C31 C32 C45 180.0 .
C47 C31 C44 C43 180.0 .
C47 C31 C44 C54 0.0 .
C50 C49 O3 C48 180.0 .
C51 C37 C38 C39 180.0 .
N2 C47 S2 C33 180.0 .
N2 C48 O3 C49 180.0 .
O3 C48 N2 C47 180.0 .
O4 C48 N2 C47 0.0 .
O4 C48 O3 C49 0.0 .
S2 C33 C34 C35 180.0 .
S2 C47 N2 C48 0.0 .
C31A C32A C33A C34A 180.0 .
C31A C32A C33A S2A 0.0 .
C31A C32A C45A C42A 0.0 .
C31A C32A C45A C46A 180.0 .
C31A C44A C54A C55A -64.5(14) .
C31A C44A C54A C55A 64.5(14) 6_556
C31A C44A C54A C56A 180.0 .
C31A C47A N2A C48A 180.0 .
C31A C47A S2A C33A 0.0 .
C32A C31A C44A C43A 0.0 .
C32A C31A C44A C54A 180.0 .
C32A C31A C47A N2A 180.0 .
C32A C31A C47A S2A 0.0 .
C32A C33A C34A C35A 0.0 .
C32A C33A S2A C47A 0.0 .
C32A C45A C46A C35A 0.0 .
C32A C45A C46A C39A 180.0 .
C33A C32A C45A C42A 180.0 .
C33A C32A C45A C46A 0.0 .
C33A C34A C35A C36A 180.0 .
C33A C34A C35A C46A 0.0 .
C34A C33A S2A C47A 180.0 .
C34A C35A C36A C37A 180.0 .
C34A C35A C46A C39A 180.0 .
C34A C35A C46A C45A 0.0 .
C35A C36A C37A C38A 0.0 .
C35A C36A C37A C51A 180.0 .
C36A C35A C46A C39A 0.0 .
C36A C35A C46A C45A 180.0 .
C36A C37A C38A C39A 0.0 .
C36A C37A C51A C52A -120.9(10) 6_556
C36A C37A C51A C52A 120.9(10) .
C36A C37A C51A C53A 0.0 .
C37A C38A C39A C40A 180.0 .
C37A C38A C39A C46A 0.0 .
C38A C37A C51A C52A 59.1(10) 6_556
C38A C37A C51A C52A -59.1(10) .
C38A C37A C51A C53A 180.0 .
C38A C39A C40A C41A 180.0 .
C38A C39A C46A C35A 0.0 .
C38A C39A C46A C45A 180.0 .
C39A C40A C41A C42A 0.0 .
C40A C39A C46A C35A 180.0 .
C40A C39A C46A C45A 0.0 .
C40A C41A C42A C43A 180.0 .
C40A C41A C42A C45A 0.0 .
C41A C42A C43A C44A 180.0 .
C41A C42A C45A C32A 180.0 .
C41A C42A C45A C46A 0.0 .
C42A C43A C44A C31A 0.0 .
C42A C43A C44A C54A 180.0 .
C42A C45A C46A C35A 180.0 .
C42A C45A C46A C39A 0.0 .
C43A C42A C45A C32A 0.0 .
C43A C42A C45A C46A 180.0 .
C43A C44A C54A C55A -115.5(14) 6_556
C43A C44A C54A C55A 115.5(14) .
C43A C44A C54A C56A 0.0 .
C44A C31A C32A C33A 180.0 .
C44A C31A C32A C45A 0.0 .
C44A C31A C47A N2A 0.0 .
C44A C31A C47A S2A 180.0 .
C45A C32A C33A C34A 0.0 .
C45A C32A C33A S2A 180.0 .
C45A C42A C43A C44A 0.0 .
C46A C35A C36A C37A 0.0 .
C46A C39A C40A C41A 0.0 .
C47A C31A C32A C33A 0.0 .
C47A C31A C32A C45A 180.0 .
C47A C31A C44A C43A 180.0 .
C47A C31A C44A C54A 0.0 .
C50A C49A O3A C48A 180.0 .
C51A C37A C38A C39A 180.0 .
N2A C47A S2A C33A 180.0 .
N2A C48A O3A C49A 180.0 .
O3A C48A N2A C47A 180.0 .
O4A C48A N2A C47A 0.0 .
O4A C48A O3A C49A 0.0 .
S2A C33A C34A C35A 180.0 .
S2A C47A N2A C48A 0.0 .

loop_
_smtbx_masks_void_nr
_smtbx_masks_void_average_x
_smtbx_masks_void_average_y
_smtbx_masks_void_average_z
_smtbx_masks_void_volume
_smtbx_masks_void_count_electrons
1 0.000 0.000 0.500 12.0 0.0
2 0.000 0.500 -0.092 507.9 122.2
3 0.500 0.000 -0.089 507.9 122.2
4 0.500 0.500 0.500 12.0 0.0

loop_
_twin_individual_id
_twin_individual_mass_fraction_refined
1 0.9996(3)
2 0.0004(3)
